data_7107036
loop_
_publ_author_name
'Qi-Kui Liu'
'Jian-Ping Ma'
'Yu-Bin Dong'

_publ_section_title
;
 Reversible adsorption and complete separation of volatile chlorocarbons
 based on a Cd(II)-triazole MOF in a single-crystal-to-single-crystal
 fashion
;
_journal_name_full Chem.Commun.
_journal_page_first 12343
_journal_paper_doi 10.1039/c1cc14477d
_journal_volume 47
_journal_year 2011
_chemical_formula_sum 'C50 H38 Cd Cl8 N12 O8'
_chemical_formula_weight 1330.92
_chemical_name_systematic
;
?
;
_space_group_IT_number 96
_symmetry_cell_setting tetragonal
_symmetry_space_group_name_Hall 'P 4nw 2abw'
_symmetry_space_group_name_H-M 'P 43 21 2'
_atom_sites_solution_hydrogens geom
_atom_sites_solution_primary direct
_atom_sites_solution_secondary difmap
_audit_creation_method SHELXL-97
_cell_angle_alpha 90.00
_cell_angle_beta 90.00
_cell_angle_gamma 90.00
_cell_formula_units_Z 4
_cell_length_a 15.8633(10)
_cell_length_b 15.8633(10)
_cell_length_c 21.586(3)
_cell_measurement_reflns_used 12729
_cell_measurement_temperature 123(2)
_cell_measurement_theta_max 27.663
_cell_measurement_theta_min 2.274
_cell_volume 5432.0(9)
_computing_cell_refinement 'Bruker SMART'
_computing_data_collection 'Bruker SMART'
_computing_data_reduction 'Bruker SAINT'
_computing_molecular_graphics 'Bruker SHELXTL'
_computing_publication_material 'Bruker SHELXTL'
_computing_structure_refinement 'SHELXL-97 (Sheldrick, 1997)'
_computing_structure_solution 'SHELXS-97 (Sheldrick, 1990)'
_diffrn_ambient_temperature 123(2)
_diffrn_measured_fraction_theta_full 1.000
_diffrn_measured_fraction_theta_max 1.000
_diffrn_measurement_device_type 'CCD area detector'
_diffrn_measurement_method 'phi and omega scans'
_diffrn_radiation_monochromator graphite
_diffrn_radiation_source 'fine-focus sealed tube'
_diffrn_radiation_type MoK\a
_diffrn_radiation_wavelength 0.71073
_diffrn_reflns_av_R_equivalents 0.0378
_diffrn_reflns_av_sigmaI/netI 0.0286
_diffrn_reflns_limit_h_max 19
_diffrn_reflns_limit_h_min -18
_diffrn_reflns_limit_k_max 15
_diffrn_reflns_limit_k_min -19
_diffrn_reflns_limit_l_max 18
_diffrn_reflns_limit_l_min -26
_diffrn_reflns_number 28914
_diffrn_reflns_theta_full 25.60
_diffrn_reflns_theta_max 25.60
_diffrn_reflns_theta_min 1.59
_exptl_absorpt_coefficient_mu 0.861
_exptl_absorpt_correction_T_max 0.8817
_exptl_absorpt_correction_T_min 0.7821
_exptl_absorpt_correction_type multi-scan
_exptl_absorpt_process_details sadabs
_exptl_crystal_colour colourless
_exptl_crystal_density_diffrn 1.627
_exptl_crystal_density_method 'not measured'
_exptl_crystal_description block
_exptl_crystal_F_000 2680
_exptl_crystal_size_max 0.30
_exptl_crystal_size_mid 0.23
_exptl_crystal_size_min 0.15
_refine_diff_density_max 2.238
_refine_diff_density_min -1.048
_refine_diff_density_rms 0.129
_refine_ls_abs_structure_details 'Flack H D (1983), Acta Cryst. A39, 876-881'
_refine_ls_abs_structure_Flack -0.02(4)
_refine_ls_extinction_method none
_refine_ls_goodness_of_fit_ref 1.050
_refine_ls_hydrogen_treatment constr
_refine_ls_matrix_type full
_refine_ls_number_parameters 399
_refine_ls_number_reflns 5124
_refine_ls_number_restraints 33
_refine_ls_restrained_S_all 1.081
_refine_ls_R_factor_all 0.0587
_refine_ls_R_factor_gt 0.0557
_refine_ls_shift/su_max 0.001
_refine_ls_shift/su_mean 0.000
_refine_ls_structure_factor_coef Fsqd
_refine_ls_weighting_details 'calc w=1/[\s^2^(Fo^2^)+(0.0921P)^2^+16.6280P] where P=(Fo^2^+2Fc^2^)/3'
_refine_ls_weighting_scheme calc
_refine_ls_wR_factor_gt 0.1493
_refine_ls_wR_factor_ref 0.1521
_reflns_number_gt 4835
_reflns_number_total 5124
_reflns_threshold_expression >2sigma(I)
_cod_data_source_file c1cc14477d.txt
_cod_data_source_block 3''
_cod_original_cell_volume 5431.9(8)
_cod_original_sg_symbol_H-M P4(3)2(1)2
_cod_database_code 7107036

loop_
_symmetry_equiv_pos_as_xyz
'x, y, z'
'-x, -y, z+1/2'
'-y+1/2, x+1/2, z+3/4'
'y+1/2, -x+1/2, z+1/4'
'-x+1/2, y+1/2, -z+3/4'
'x+1/2, -y+1/2, -z+1/4'
'y, x, -z'
'-y, -x, -z+1/2'

loop_
_atom_site_label
_atom_site_type_symbol
_atom_site_fract_x
_atom_site_fract_y
_atom_site_fract_z
_atom_site_U_iso_or_equiv
_atom_site_adp_type
_atom_site_occupancy
_atom_site_symmetry_multiplicity
_atom_site_calc_flag
_atom_site_refinement_flags
_atom_site_disorder_assembly
_atom_site_disorder_group
C1 C 0.4127(4) -0.3602(4) 0.1090(3) 0.0251(12) Uani 1 1 d . . .
H1 H 0.4626 -0.3896 0.0980 0.030 Uiso 1 1 calc R . .
C2 C 0.3838(4) -0.2986(4) 0.0692(3) 0.0253(12) Uani 1 1 d . . .
H2 H 0.4141 -0.2859 0.0324 0.030 Uiso 1 1 calc R . .
C3 C 0.3098(4) -0.2551(4) 0.0831(3) 0.0255(12) Uani 1 1 d . . .
C4 C 0.2658(4) -0.2834(4) 0.1356(3) 0.0273(12) Uani 1 1 d . . .
H4 H 0.2119 -0.2606 0.1450 0.033 Uiso 1 1 calc R . .
C5 C 0.3002(4) -0.3433(4) 0.1732(3) 0.0254(12) Uani 1 1 d . . .
H5 H 0.2696 -0.3592 0.2092 0.031 Uiso 1 1 calc R . .
C6 C 0.2790(4) -0.1828(4) 0.0462(3) 0.0234(11) Uani 1 1 d . . .
C7 C 0.3096(4) -0.1645(4) -0.0133(3) 0.0253(13) Uani 1 1 d . . .
H7 H 0.3509 -0.2000 -0.0315 0.030 Uiso 1 1 calc R . .
C8 C 0.2807(4) -0.0962(4) -0.0452(3) 0.0311(13) Uani 1 1 d . . .
H8 H 0.3018 -0.0859 -0.0857 0.037 Uiso 1 1 calc R . .
C9 C 0.2214(4) -0.0414(4) -0.0203(3) 0.0293(13) Uani 1 1 d . . .
H9 H 0.2031 0.0070 -0.0425 0.035 Uiso 1 1 calc R . .
C10 C 0.1896(3) -0.0600(4) 0.0386(2) 0.0223(11) Uani 1 1 d . . .
C11 C 0.2185(4) -0.1289(4) 0.0713(3) 0.0235(12) Uani 1 1 d . . .
H11 H 0.1968 -0.1398 0.1115 0.028 Uiso 1 1 calc R . .
C12 C 0.1273(4) -0.0038(3) 0.0694(2) 0.0225(11) Uani 1 1 d . . .
C13 C 0.0761(3) 0.0908(3) 0.1320(2) 0.0208(11) Uani 1 1 d . . .
C14 C 0.0675(4) 0.1612(3) 0.1765(2) 0.0238(11) Uani 1 1 d . . .
C15 C -0.0048(4) 0.1627(4) 0.2132(3) 0.0343(14) Uani 1 1 d . . .
H15 H -0.0459 0.1193 0.2100 0.041 Uiso 1 1 calc R . .
C16 C -0.0155(4) 0.2289(4) 0.2543(4) 0.0391(15) Uani 1 1 d . . .
H16 H -0.0645 0.2311 0.2796 0.047 Uiso 1 1 calc R . .
C17 C 0.0446(4) 0.2916(4) 0.2589(3) 0.0345(14) Uani 1 1 d . . .
H17 H 0.0364 0.3363 0.2875 0.041 Uiso 1 1 calc R . .
C18 C 0.1165(4) 0.2907(4) 0.2226(3) 0.0228(12) Uani 1 1 d . . .
C19 C 0.1264(4) 0.2248(4) 0.1807(3) 0.0246(12) Uani 1 1 d . . .
H19 H 0.1746 0.2237 0.1546 0.030 Uiso 1 1 calc R . .
C20 C 0.1820(4) 0.3575(4) 0.2281(3) 0.0246(12) Uani 1 1 d . . .
C21 C 0.1912(4) 0.4052(4) 0.2817(3) 0.0259(12) Uani 1 1 d . . .
H21 H 0.1523 0.3988 0.3148 0.031 Uiso 1 1 calc R . .
C22 C 0.2567(4) 0.4617(4) 0.2869(3) 0.0284(13) Uani 1 1 d . . .
H22 H 0.2618 0.4931 0.3242 0.034 Uiso 1 1 calc R . .
C23 C 0.3035(4) 0.4310(4) 0.1897(3) 0.0263(12) Uani 1 1 d . . .
H23 H 0.3424 0.4400 0.1570 0.032 Uiso 1 1 calc R . .
C24 C 0.2395(4) 0.3735(4) 0.1806(3) 0.0282(13) Uani 1 1 d . . .
H24 H 0.2346 0.3449 0.1421 0.034 Uiso 1 1 calc R . .
Cd1 Cd -0.05905(2) -0.05905(2) 0.0000 0.01846(16) Uani 1 2 d S . .
Cl1 Cl 0.12464(14) 0.87536(14) 0.2500 0.0641(8) Uani 1 2 d SD . .
Cl2 Cl 0.23112(12) 0.23112(12) 0.0000 0.0742(10) Uani 1 2 d S . .
Cl3 Cl 0.4159(2) 0.9363(3) 0.15465(15) 0.1017(10) Uani 1 1 d D . .
N1 N 0.3743(3) -0.3812(3) 0.1625(2) 0.0260(10) Uani 1 1 d . . .
N2 N 0.0441(3) -0.0064(3) 0.0655(2) 0.0229(10) Uani 1 1 d . . .
N3 N 0.0117(3) 0.0542(3) 0.1045(2) 0.0248(10) Uani 1 1 d . . .
N4 N 0.1491(3) 0.0560(3) 0.1112(2) 0.0255(10) Uani 1 1 d . . .
N5 N 0.2309(3) 0.0744(4) 0.1317(3) 0.0469(17) Uani 1 1 d . . .
H5A H 0.2575 0.0290 0.1446 0.056 Uiso 1 1 d R . .
H5B H 0.2599 0.0865 0.0978 0.056 Uiso 1 1 d R . .
N6 N 0.3137(3) 0.4746(3) 0.2421(2) 0.0242(10) Uani 1 1 d . . .
O3 O 0.2725(6) 0.2552(8) 0.0522(3) 0.120(4) Uani 1 1 d . . .
O4 O 0.1704(5) 0.1704(5) 0.0000 0.118(5) Uani 1 2 d S . .
O5 O 0.2941(12) 0.1583(14) -0.0223(19) 0.220(19) Uani 0.50 1 d P . .
C25 C 0.4630(6) 0.9582(6) 0.0852(4) 0.106(4) Uani 0.50 1 d PD A 1
H25 H 0.4229 0.9788 0.0529 0.128 Uiso 0.50 1 calc PR A 1
Cl4 Cl 0.5273(3) 0.8787(3) 0.06015(17) 0.0514(10) Uani 0.50 1 d PD A 1
Cl5 Cl 0.5236(10) 1.0357(9) 0.1166(8) 0.215(6) Uani 0.50 1 d PDU A 1
C25' C 0.4630(6) 0.9582(6) 0.0852(4) 0.106(4) Uani 0.50 1 d PD A 2
H25' H 0.4454 0.9086 0.0597 0.128 Uiso 0.50 1 calc PR A 2
Cl4' Cl 0.5693(5) 0.9562(7) 0.0762(4) 0.139(3) Uani 0.50 1 d PDU A 2
Cl5' Cl 0.4199(4) 1.0397(4) 0.0447(3) 0.0855(18) Uani 0.50 1 d PD A 2
O2' O 0.0501(9) 0.9086(13) 0.2781(9) 0.115(6) Uani 0.50 1 d PDU B 3
O2 O 0.0960(16) 0.8813(14) 0.3093(6) 0.115(6) Uani 0.50 1 d PDU B 4
O1 O 0.1842(13) 0.8997(11) 0.2939(9) 0.111(7) Uani 0.50 1 d PD B .
O1' O 0.2128(11) 0.8884(19) 0.2393(13) 0.172(13) Uani 0.50 1 d P B .

loop_
_atom_site_aniso_label
_atom_site_aniso_U_11
_atom_site_aniso_U_22
_atom_site_aniso_U_33
_atom_site_aniso_U_23
_atom_site_aniso_U_13
_atom_site_aniso_U_12
C1 0.022(3) 0.026(3) 0.027(3) -0.007(2) -0.003(2) 0.006(2)
C2 0.030(3) 0.030(3) 0.016(3) -0.003(2) -0.001(2) 0.000(2)
C3 0.032(3) 0.018(3) 0.026(3) -0.004(2) -0.006(2) 0.001(2)
C4 0.019(3) 0.035(3) 0.027(3) -0.003(2) -0.001(2) 0.006(2)
C5 0.023(3) 0.028(3) 0.026(3) 0.002(2) 0.001(2) 0.002(2)
C6 0.022(3) 0.027(3) 0.021(3) -0.002(2) -0.004(2) -0.001(2)
C7 0.019(3) 0.030(3) 0.027(3) 0.000(2) 0.001(2) 0.004(2)
C8 0.034(3) 0.037(3) 0.023(3) 0.006(3) 0.005(3) 0.004(3)
C9 0.030(3) 0.029(3) 0.029(3) 0.003(2) 0.001(2) 0.006(3)
C10 0.022(3) 0.020(3) 0.024(3) -0.002(2) -0.005(2) -0.003(2)
C11 0.023(3) 0.029(3) 0.019(3) 0.000(2) -0.001(2) -0.001(2)
C12 0.026(3) 0.021(3) 0.021(2) 0.004(2) -0.004(2) -0.001(2)
C13 0.021(3) 0.020(3) 0.021(2) 0.002(2) -0.001(2) 0.001(2)
C14 0.025(3) 0.026(3) 0.020(2) 0.000(2) -0.005(2) 0.002(2)
C15 0.029(3) 0.037(3) 0.037(3) -0.010(3) 0.005(3) -0.010(3)
C16 0.027(3) 0.049(4) 0.041(4) -0.018(3) 0.010(3) -0.010(3)
C17 0.030(3) 0.037(3) 0.037(3) -0.015(3) 0.005(3) 0.000(2)
C18 0.021(3) 0.025(3) 0.022(3) -0.003(2) -0.002(2) 0.000(2)
C19 0.026(3) 0.021(3) 0.028(3) 0.003(2) -0.002(2) 0.002(2)
C20 0.022(3) 0.022(3) 0.030(3) -0.001(2) -0.004(2) 0.005(2)
C21 0.020(3) 0.030(3) 0.028(3) -0.004(2) 0.006(2) 0.000(2)
C22 0.036(3) 0.025(3) 0.025(3) -0.010(2) 0.001(2) -0.002(2)
C23 0.027(3) 0.024(3) 0.028(3) -0.005(2) 0.004(2) 0.002(2)
C24 0.030(3) 0.029(3) 0.026(3) -0.003(2) -0.001(2) -0.002(3)
Cd1 0.01694(18) 0.01694(18) 0.0215(3) -0.00154(16) 0.00154(16) -0.0026(2)
Cl1 0.0787(13) 0.0787(13) 0.0351(13) -0.0021(12) -0.0021(12) 0.0222(16)
Cl2 0.0880(16) 0.0880(16) 0.0467(15) -0.0047(15) 0.0047(15) -0.0517(19)
Cl3 0.091(2) 0.131(3) 0.083(2) 0.015(2) -0.0026(16) 0.025(2)
N1 0.029(3) 0.020(2) 0.029(2) -0.003(2) -0.004(2) 0.0031(18)
N2 0.023(2) 0.019(2) 0.027(2) -0.0030(18) -0.0012(19) -0.0017(17)
N3 0.026(2) 0.022(2) 0.026(2) 0.001(2) -0.0010(18) -0.002(2)
N4 0.019(2) 0.026(2) 0.032(2) -0.002(2) -0.0083(18) 0.001(2)
N5 0.024(3) 0.050(4) 0.067(4) -0.038(3) -0.018(3) 0.008(3)
N6 0.022(2) 0.023(2) 0.027(2) 0.000(2) -0.004(2) 0.0020(18)
O3 0.083(6) 0.217(12) 0.061(5) -0.019(6) -0.003(4) -0.054(7)
O4 0.117(7) 0.117(7) 0.120(10) 0.029(8) -0.029(8) -0.059(8)
O5 0.078(12) 0.120(17) 0.46(5) -0.18(3) -0.07(2) 0.018(12)
C25 0.109(11) 0.108(11) 0.102(10) -0.009(8) -0.008(8) 0.027(8)
Cl4 0.063(2) 0.058(2) 0.0331(18) -0.0031(16) -0.0078(16) 0.0169(19)
Cl5 0.207(8) 0.183(8) 0.255(8) -0.010(6) 0.040(6) 0.004(6)
C25' 0.109(11) 0.108(11) 0.102(10) -0.009(8) -0.008(8) 0.027(8)
Cl4' 0.116(5) 0.185(6) 0.117(5) 0.040(5) 0.016(4) -0.004(5)
Cl5' 0.076(3) 0.111(5) 0.070(3) 0.045(3) 0.006(3) 0.017(3)
O2' 0.102(8) 0.136(9) 0.108(8) -0.022(6) 0.020(6) 0.004(6)
O2 0.130(9) 0.122(9) 0.093(8) 0.001(6) 0.015(6) 0.011(7)
O1 0.152(18) 0.069(10) 0.112(14) 0.017(10) -0.078(14) -0.022(11)
O1' 0.069(11) 0.28(3) 0.16(2) -0.16(2) 0.016(12) -0.063(15)

loop_
_atom_type_symbol
_atom_type_description
_atom_type_scat_dispersion_real
_atom_type_scat_dispersion_imag
_atom_type_scat_source
C C 0.0033 0.0016 'International Tables Vol C Tables 4.2.6.8 and 6.1.1.4'
H H 0.0000 0.0000 'International Tables Vol C Tables 4.2.6.8 and 6.1.1.4'
N N 0.0061 0.0033 'International Tables Vol C Tables 4.2.6.8 and 6.1.1.4'
O O 0.0106 0.0060 'International Tables Vol C Tables 4.2.6.8 and 6.1.1.4'
Cl Cl 0.1484 0.1585 'International Tables Vol C Tables 4.2.6.8 and 6.1.1.4'
Cd Cd -0.8075 1.2024 'International Tables Vol C Tables 4.2.6.8 and 6.1.1.4'

loop_
_geom_angle_atom_site_label_1
_geom_angle_atom_site_label_2
_geom_angle_atom_site_label_3
_geom_angle
_geom_angle_site_symmetry_1
_geom_angle_site_symmetry_3
N1 C1 C2 124.0(5) . .
N1 C1 H1 118.0 . .
C2 C1 H1 118.0 . .
C1 C2 C3 119.8(5) . .
C1 C2 H2 120.1 . .
C3 C2 H2 120.1 . .
C2 C3 C4 115.8(5) . .
C2 C3 C6 123.1(6) . .
C4 C3 C6 121.2(5) . .
C5 C4 C3 120.3(5) . .
C5 C4 H4 119.9 . .
C3 C4 H4 119.9 . .
N1 C5 C4 124.1(5) . .
N1 C5 H5 118.0 . .
C4 C5 H5 118.0 . .
C11 C6 C7 117.8(5) . .
C11 C6 C3 119.5(5) . .
C7 C6 C3 122.7(5) . .
C8 C7 C6 120.8(6) . .
C8 C7 H7 119.6 . .
C6 C7 H7 119.6 . .
C7 C8 C9 122.0(6) . .
C7 C8 H8 119.0 . .
C9 C8 H8 119.0 . .
C8 C9 C10 117.6(6) . .
C8 C9 H9 121.2 . .
C10 C9 H9 121.2 . .
C11 C10 C9 120.8(5) . .
C11 C10 C12 117.9(5) . .
C9 C10 C12 121.2(5) . .
C10 C11 C6 121.0(5) . .
C10 C11 H11 119.5 . .
C6 C11 H11 119.5 . .
N2 C12 N4 108.5(5) . .
N2 C12 C10 128.1(5) . .
N4 C12 C10 123.2(5) . .
N3 C13 N4 109.4(5) . .
N3 C13 C14 123.6(5) . .
N4 C13 C14 126.9(5) . .
C19 C14 C15 120.5(5) . .
C19 C14 C13 122.2(5) . .
C15 C14 C13 117.3(5) . .
C16 C15 C14 118.5(6) . .
C16 C15 H15 120.7 . .
C14 C15 H15 120.7 . .
C17 C16 C15 120.5(6) . .
C17 C16 H16 119.8 . .
C15 C16 H16 119.8 . .
C16 C17 C18 121.4(6) . .
C16 C17 H17 119.3 . .
C18 C17 H17 119.3 . .
C17 C18 C19 118.0(5) . .
C17 C18 C20 121.5(5) . .
C19 C18 C20 120.5(5) . .
C14 C19 C18 121.1(5) . .
C14 C19 H19 119.4 . .
C18 C19 H19 119.4 . .
C21 C20 C24 116.4(5) . .
C21 C20 C18 121.7(5) . .
C24 C20 C18 121.8(5) . .
C22 C21 C20 120.0(5) . .
C22 C21 H21 120.0 . .
C20 C21 H21 120.0 . .
N6 C22 C21 123.4(5) . .
N6 C22 H22 118.3 . .
C21 C22 H22 118.3 . .
N6 C23 C24 123.6(5) . .
N6 C23 H23 118.2 . .
C24 C23 H23 118.2 . .
C23 C24 C20 119.8(5) . .
C23 C24 H24 120.1 . .
C20 C24 H24 120.1 . .
N2 Cd1 N2 82.1(2) . 7
N2 Cd1 N1 158.72(16) . 3_444
N2 Cd1 N1 88.44(16) 7 3_444
N2 Cd1 N1 88.44(16) . 6_445
N2 Cd1 N1 158.72(16) 7 6_445
N1 Cd1 N1 106.3(2) 3_444 6_445
N2 Cd1 N6 110.18(16) . 6_455
N2 Cd1 N6 87.31(16) 7 6_455
N1 Cd1 N6 88.26(17) 3_444 6_455
N1 Cd1 N6 78.06(17) 6_445 6_455
N2 Cd1 N6 87.31(16) . 3_544
N2 Cd1 N6 110.18(16) 7 3_544
N1 Cd1 N6 78.06(17) 3_444 3_544
N1 Cd1 N6 88.26(17) 6_445 3_544
N6 Cd1 N6 157.2(2) 6_455 3_544
O2 Cl1 O2 147(2) 8_665 .
O2 Cl1 O1 126.4(12) 8_665 .
O2 Cl1 O1 64.4(13) . .
O2 Cl1 O1 64.4(13) 8_665 8_665
O2 Cl1 O1 126.4(12) . 8_665
O1 Cl1 O1 147.0(19) . 8_665
O2 Cl1 O2' 45.6(10) 8_665 8_665
O2 Cl1 O2' 102.6(15) . 8_665
O1 Cl1 O2' 108.0(11) . 8_665
O1 Cl1 O2' 99.8(13) 8_665 8_665
O2 Cl1 O2' 102.6(15) 8_665 .
O2 Cl1 O2' 45.6(10) . .
O1 Cl1 O2' 99.8(13) . .
O1 Cl1 O2' 108.0(11) 8_665 .
O2' Cl1 O2' 64.5(18) 8_665 .
O2 Cl1 O1' 82.4(16) 8_665 .
O2 Cl1 O1' 117.9(14) . .
O1 Cl1 O1' 53.7(13) . .
O1 Cl1 O1' 105.0(10) 8_665 .
O2' Cl1 O1' 99.9(17) 8_665 .
O2' Cl1 O1' 145.4(12) . .
O2 Cl1 O1' 117.9(14) 8_665 8_665
O2 Cl1 O1' 82.4(16) . 8_665
O1 Cl1 O1' 105.0(10) . 8_665
O1 Cl1 O1' 53.7(12) 8_665 8_665
O2' Cl1 O1' 145.4(12) 8_665 8_665
O2' Cl1 O1' 99.9(17) . 8_665
O1' Cl1 O1' 108(3) . 8_665
O3 Cl2 O3 114.6(8) 7 .
O3 Cl2 O4 122.7(4) 7 .
O3 Cl2 O4 122.7(4) . .
O3 Cl2 O5 98.7(12) 7 7
O3 Cl2 O5 85.6(16) . 7
O4 Cl2 O5 86.1(8) . 7
O3 Cl2 O5 85.6(16) 7 .
O3 Cl2 O5 98.7(12) . .
O4 Cl2 O5 86.1(8) . .
O5 Cl2 O5 172.1(16) 7 .
C5 N1 C1 115.7(5) . .
C5 N1 Cd1 115.7(4) . 4_545
C1 N1 Cd1 125.6(4) . 4_545
C12 N2 N3 108.2(4) . .
C12 N2 Cd1 138.9(4) . .
N3 N2 Cd1 111.2(3) . .
C13 N3 N2 107.1(4) . .
C12 N4 C13 106.7(4) . .
C12 N4 N5 126.2(5) . .
C13 N4 N5 126.9(5) . .
N4 N5 H5A 112.0 . .
N4 N5 H5B 105.5 . .
H5A N5 H5B 101.0 . .
C23 N6 C22 116.8(5) . .
C23 N6 Cd1 116.5(4) . 4
C22 N6 Cd1 126.5(4) . 4
Cl5 C25 Cl3 92.6(7) . .
Cl5 C25 Cl4 108.8(7) . .
Cl3 C25 Cl4 112.8(5) . .
Cl5 C25 H25 113.6 . .
Cl3 C25 H25 113.6 . .
Cl4 C25 H25 113.6 . .
Cl1 O2' O2' 57.8(9) . 8_665

loop_
_geom_bond_atom_site_label_1
_geom_bond_atom_site_label_2
_geom_bond_distance
_geom_bond_site_symmetry_2
C1 N1 1.348(8) .
C1 C2 1.379(8) .
C1 H1 0.9500 .
C2 C3 1.394(9) .
C2 H2 0.9500 .
C3 C4 1.405(8) .
C3 C6 1.479(8) .
C4 C5 1.364(8) .
C4 H4 0.9500 .
C5 N1 1.341(7) .
C5 H5 0.9500 .
C6 C11 1.396(8) .
C6 C7 1.403(8) .
C7 C8 1.362(9) .
C7 H7 0.9500 .
C8 C9 1.389(9) .
C8 H8 0.9500 .
C9 C10 1.401(8) .
C9 H9 0.9500 .
C10 C11 1.379(8) .
C10 C12 1.487(8) .
C11 H11 0.9500 .
C12 N2 1.323(7) .
C12 N4 1.355(7) .
C13 N3 1.316(7) .
C13 N4 1.358(7) .
C13 C14 1.479(7) .
C14 C19 1.379(8) .
C14 C15 1.394(9) .
C15 C16 1.385(9) .
C15 H15 0.9500 .
C16 C17 1.382(9) .
C16 H16 0.9500 .
C17 C18 1.383(8) .
C17 H17 0.9500 .
C18 C19 1.390(8) .
C18 C20 1.490(8) .
C19 H19 0.9500 .
C20 C21 1.391(8) .
C20 C24 1.395(9) .
C21 C22 1.376(8) .
C21 H21 0.9500 .
C22 N6 1.339(8) .
C22 H22 0.9500 .
C23 N6 1.335(7) .
C23 C24 1.377(8) .
C23 H23 0.9500 .
C24 H24 0.9500 .
Cd1 N2 2.318(5) .
Cd1 N2 2.318(5) 7
Cd1 N1 2.363(5) 3_444
Cd1 N1 2.363(5) 6_445
Cd1 N6 2.429(5) 6_455
Cd1 N6 2.429(5) 3_544
Cl1 O2 1.361(9) 8_665
Cl1 O2 1.361(9) .
Cl1 O1 1.392(9) .
Cl1 O1 1.392(9) 8_665
Cl1 O2' 1.429(9) 8_665
Cl1 O2' 1.429(9) .
Cl1 O1' 1.433(18) .
Cl1 O1' 1.433(18) 8_665
Cl2 O3 1.359(7) 7
Cl2 O3 1.359(7) .
Cl2 O4 1.361(11) .
Cl2 O5 1.601(19) 7
Cl2 O5 1.601(19) .
Cl3 C25 1.710(6) .
N1 Cd1 2.363(5) 4_545
N2 N3 1.377(7) .
N4 N5 1.402(7) .
N5 H5A 0.8793 .
N5 H5B 0.8846 .
N6 Cd1 2.429(5) 4
C25 Cl5 1.701(9) .
C25 Cl4 1.710(8) .
C25 H25 1.0000 .
O2' O2' 1.53(4) 8_665

loop_
_geom_torsion_atom_site_label_1
_geom_torsion_atom_site_label_2
_geom_torsion_atom_site_label_3
_geom_torsion_atom_site_label_4
_geom_torsion
_geom_torsion_site_symmetry_1
_geom_torsion_site_symmetry_4
N1 C1 C2 C3 -1.2(9) . .
C1 C2 C3 C4 -5.2(8) . .
C1 C2 C3 C6 173.9(5) . .
C2 C3 C4 C5 7.0(8) . .
C6 C3 C4 C5 -172.2(5) . .
C3 C4 C5 N1 -2.5(10) . .
C2 C3 C6 C11 -163.0(6) . .
C4 C3 C6 C11 16.1(8) . .
C2 C3 C6 C7 15.5(9) . .
C4 C3 C6 C7 -165.4(5) . .
C11 C6 C7 C8 -0.1(9) . .
C3 C6 C7 C8 -178.7(6) . .
C6 C7 C8 C9 1.1(10) . .
C7 C8 C9 C10 -2.0(10) . .
C8 C9 C10 C11 2.0(9) . .
C8 C9 C10 C12 178.7(6) . .
C9 C10 C11 C6 -1.1(8) . .
C12 C10 C11 C6 -177.9(5) . .
C7 C6 C11 C10 0.1(8) . .
C3 C6 C11 C10 178.7(5) . .
C11 C10 C12 N2 -94.2(7) . .
C9 C10 C12 N2 89.0(7) . .
C11 C10 C12 N4 80.2(7) . .
C9 C10 C12 N4 -96.6(7) . .
N3 C13 C14 C19 -146.0(6) . .
N4 C13 C14 C19 31.3(8) . .
N3 C13 C14 C15 31.8(8) . .
N4 C13 C14 C15 -150.8(6) . .
C19 C14 C15 C16 -0.7(9) . .
C13 C14 C15 C16 -178.6(6) . .
C14 C15 C16 C17 -0.3(11) . .
C15 C16 C17 C18 0.3(11) . .
C16 C17 C18 C19 0.6(10) . .
C16 C17 C18 C20 -179.1(6) . .
C15 C14 C19 C18 1.7(9) . .
C13 C14 C19 C18 179.5(5) . .
C17 C18 C19 C14 -1.6(9) . .
C20 C18 C19 C14 178.1(5) . .
C17 C18 C20 C21 23.3(9) . .
C19 C18 C20 C21 -156.3(6) . .
C17 C18 C20 C24 -159.1(6) . .
C19 C18 C20 C24 21.2(9) . .
C24 C20 C21 C22 -2.9(9) . .
C18 C20 C21 C22 174.8(6) . .
C20 C21 C22 N6 0.5(9) . .
N6 C23 C24 C20 -1.2(10) . .
C21 C20 C24 C23 3.2(9) . .
C18 C20 C24 C23 -174.5(6) . .
C4 C5 N1 C1 -3.9(9) . .
C4 C5 N1 Cd1 157.8(5) . 4_545
C2 C1 N1 C5 5.8(9) . .
C2 C1 N1 Cd1 -153.8(5) . 4_545
N4 C12 N2 N3 1.3(6) . .
C10 C12 N2 N3 176.4(5) . .
N4 C12 N2 Cd1 164.1(4) . .
C10 C12 N2 Cd1 -20.8(9) . .
N2 Cd1 N2 C12 -68.4(5) 7 .
N1 Cd1 N2 C12 -3.9(9) 3_444 .
N1 Cd1 N2 C12 130.7(6) 6_445 .
N6 Cd1 N2 C12 -152.6(5) 6_455 .
N6 Cd1 N2 C12 42.4(6) 3_544 .
N2 Cd1 N2 N3 94.0(4) 7 .
N1 Cd1 N2 N3 158.5(4) 3_444 .
N1 Cd1 N2 N3 -66.9(3) 6_445 .
N6 Cd1 N2 N3 9.8(4) 6_455 .
N6 Cd1 N2 N3 -155.2(4) 3_544 .
N4 C13 N3 N2 0.6(6) . .
C14 C13 N3 N2 178.4(5) . .
C12 N2 N3 C13 -1.2(6) . .
Cd1 N2 N3 C13 -169.1(3) . .
N2 C12 N4 C13 -0.9(6) . .
C10 C12 N4 C13 -176.3(5) . .
N2 C12 N4 N5 175.4(6) . .
C10 C12 N4 N5 0.0(9) . .
N3 C13 N4 C12 0.1(6) . .
C14 C13 N4 C12 -177.5(5) . .
N3 C13 N4 N5 -176.1(6) . .
C14 C13 N4 N5 6.2(9) . .
C24 C23 N6 C22 -1.3(9) . .
C24 C23 N6 Cd1 173.0(5) . 4
C21 C22 N6 C23 1.6(9) . .
C21 C22 N6 Cd1 -172.0(5) . 4
O2 Cl1 O2' O2' -25.6(19) 8_665 8_665
O2 Cl1 O2' O2' 144(3) . 8_665
O1 Cl1 O2' O2' 105.4(15) . 8_665
O1 Cl1 O2' O2' -92.5(18) 8_665 8_665
O1' Cl1 O2' O2' 69(3) . 8_665
O1' Cl1 O2' O2' -147.4(15) 8_665 8_665
